data_7217359
loop_
_publ_author_name
'Zhuang, Gui-lin'
'Tan, Li'
'Chen, Wu-lin'
'Bai, Jia-qi'
'Zhong, Xing'
'Wang, Jian-guo'

_publ_section_title
;
 Synthesis, properties, and magnetism--structure relationship of
 lanthanide-based metal--organic frameworks with (ethylenedithio)acetic
 acid
;
_journal_issue 30
_journal_name_full CrystEngComm
_journal_page_first 6963
_journal_paper_doi 10.1039/C4CE00573B
_journal_volume 16
_journal_year 2014
_chemical_formula_sum 'C9 H18 La O9 S3'
_chemical_formula_weight 505.32
_chemical_name_systematic
; 
 ? 
;
_space_group_IT_number 2
_symmetry_cell_setting triclinic
_symmetry_space_group_name_Hall '-P 1'
_symmetry_space_group_name_H-M 'P -1'
_atom_sites_solution_hydrogens geom
_atom_sites_solution_primary direct
_atom_sites_solution_secondary difmap
_audit_creation_method SHELXL-97
_cell_angle_alpha 103.465(5)
_cell_angle_beta 95.601(4)
_cell_angle_gamma 117.312(5)
_cell_formula_units_Z 2
_cell_length_a 8.2735(4)
_cell_length_b 8.6746(5)
_cell_length_c 13.5650(7)
_cell_measurement_reflns_used 3860
_cell_measurement_temperature 301(2)
_cell_measurement_theta_max 26.3147
_cell_measurement_theta_min 2.8461
_cell_volume 817.36(9)
_computing_cell_refinement CrysAlisPro
_computing_data_collection CrysAlisPro
_computing_data_reduction CrysAlisPro
_computing_molecular_graphics 'SHELXL-97 (Sheldrick, 1997)'
_computing_publication_material 'SHELXL-97 (Sheldrick, 1997)'
_computing_structure_refinement 'SHELXL-97 (Sheldrick, 1997)'
_computing_structure_solution 'SHELXS-97 (Sheldrick, 1990)'
_diffrn_ambient_temperature 301(2)
_diffrn_measured_fraction_theta_full 0.998
_diffrn_measured_fraction_theta_max 0.998
_diffrn_measurement_device_type 'Xcalibur, Eos, Gemini ultra'
_diffrn_radiation_monochromator graphite
_diffrn_radiation_source 'Enhance (Mo) X-ray Source'
_diffrn_radiation_type MoK\a
_diffrn_radiation_wavelength 0.71073
_diffrn_reflns_av_R_equivalents 0.0328
_diffrn_reflns_av_sigmaI/netI 0.0498
_diffrn_reflns_limit_h_max 9
_diffrn_reflns_limit_h_min -10
_diffrn_reflns_limit_k_max 10
_diffrn_reflns_limit_k_min -10
_diffrn_reflns_limit_l_max 13
_diffrn_reflns_limit_l_min -16
_diffrn_reflns_number 5700
_diffrn_reflns_theta_full 26.00
_diffrn_reflns_theta_max 26.00
_diffrn_reflns_theta_min 2.85
_exptl_absorpt_coefficient_mu 3.035
_exptl_absorpt_correction_T_max 0.7512
_exptl_absorpt_correction_T_min 0.6589
_exptl_absorpt_correction_type multi-scan
_exptl_crystal_density_diffrn 2.053
_exptl_crystal_density_method 'not measured'
_exptl_crystal_F_000 498
_exptl_crystal_size_max 0.15
_exptl_crystal_size_mid 0.10
_exptl_crystal_size_min 0.10
_refine_diff_density_max 1.343
_refine_diff_density_min -1.359
_refine_diff_density_rms 0.124
_refine_ls_extinction_method none
_refine_ls_goodness_of_fit_ref 0.972
_refine_ls_hydrogen_treatment mixed
_refine_ls_matrix_type full
_refine_ls_number_parameters 218
_refine_ls_number_reflns 3204
_refine_ls_number_restraints 0
_refine_ls_restrained_S_all 0.972
_refine_ls_R_factor_all 0.0342
_refine_ls_R_factor_gt 0.0309
_refine_ls_shift/su_max 0.001
_refine_ls_shift/su_mean 0.000
_refine_ls_structure_factor_coef Fsqd
_refine_ls_weighting_details 'calc w=1/[\s^2^(Fo^2^)+(0.0290P)^2^+1.3561P] where P=(Fo^2^+2Fc^2^)/3'
_refine_ls_weighting_scheme calc
_refine_ls_wR_factor_gt 0.0676
_refine_ls_wR_factor_ref 0.0706
_reflns_number_gt 2965
_reflns_number_total 3204
_reflns_threshold_expression >2sigma(I)
_cod_duplicate_entry 7215852
_cod_data_source_file c4ce00573b2.cif
_cod_data_source_block compound5
_cod_depositor_comments
;
The following automatic conversions were performed:

'_symmetry_cell_setting' value 'Triclinic' changed to 'triclinic'
according to
/usr/data/users/saulius/crontab/automatic-downloads/current/RSC/lib/dictionaries/cif_core.dic
dictionary named 'cif_core.dic' version 2.4.2 from 2011-04-26.

Automatic conversion script
Id: cif_fix_values 2281 2013-09-26 08:29:07Z andrius 
;
_cod_original_cell_volume 817.36(7)
_cod_original_sg_symbol_H-M 'P-1   '
_cod_database_code 7217359

loop_
_symmetry_equiv_pos_as_xyz
'x, y, z'
'-x, -y, -z'

loop_
_atom_site_label
_atom_site_type_symbol
_atom_site_fract_x
_atom_site_fract_y
_atom_site_fract_z
_atom_site_U_iso_or_equiv
_atom_site_adp_type
_atom_site_occupancy
_atom_site_symmetry_multiplicity
_atom_site_calc_flag
_atom_site_refinement_flags
La1 La -1.04258(3) -1.27795(3) -0.497727(16) 0.01558(9) Uani 1 1 d .
S1 S -1.2169(3) -1.5969(2) -0.15337(11) 0.0688(6) Uani 1 1 d .
O1 O -1.2643(4) -1.5172(4) -0.4246(2) 0.0253(7) Uani 1 1 d .
O1W O -1.3518(5) -1.2655(5) -0.5006(3) 0.0270(7) Uani 1 1 d .
H1 H -1.456(9) -1.346(8) -0.524(5) 0.049(19) Uiso 1 1 d .
H2 H -1.354(9) -1.201(9) -0.454(5) 0.05(2) Uiso 1 1 d .
C1 C -1.2300(6) -1.5798(5) -0.3551(3) 0.0229(9) Uani 1 1 d .
S2 S -1.1576(4) -1.1352(2) 0.09755(11) 0.0848(7) Uani 1 1 d .
O2 O -1.1604(4) -1.6829(4) -0.3642(2) 0.0287(7) Uani 1 1 d .
O2W O -0.6996(5) -1.0248(5) -0.4254(3) 0.0355(8) Uani 1 1 d .
H3 H -0.670(8) -0.936(8) -0.435(4) 0.041(17) Uiso 1 1 d .
H4 H -0.593(9) -1.030(8) -0.405(5) 0.057(18) Uiso 1 1 d .
C2 C -1.2801(8) -1.5199(7) -0.2541(4) 0.0380(12) Uani 1 1 d .
H2A H -1.4140 -1.5657 -0.2679 0.046 Uiso 1 1 calc R
H2B H -1.2178 -1.3875 -0.2295 0.046 Uiso 1 1 calc R
S3 S -0.48379(18) -1.17854(17) -0.14107(9) 0.0335(3) Uani 1 1 d .
O3 O -0.9926(5) -0.8843(4) 0.3063(2) 0.0292(7) Uani 1 1 d .
O3W O -1.3793(5) -1.0276(6) -0.3403(3) 0.0354(8) Uiso 1 1 d .
H6 H -1.311(10) -0.928(10) -0.332(5) 0.07(2) Uiso 1 1 d .
H5 H -1.360(9) -1.033(8) -0.285(5) 0.07(2) Uiso 1 1 d .
C3 C -1.2669(10) -1.4696(8) -0.0449(4) 0.0546(16) Uani 1 1 d .
H3A H -1.3829 -1.4722 -0.0685 0.066 Uiso 1 1 calc R
H3B H -1.2817 -1.5261 0.0100 0.066 Uiso 1 1 calc R
O4 O -1.0168(4) -1.0743(4) 0.3940(2) 0.0241(6) Uani 1 1 d .
C4 C -1.1146(10) -1.2816(8) -0.0044(4) 0.0631(18) Uani 1 1 d .
H4A H -1.0931 -1.2307 -0.0615 0.076 Uiso 1 1 calc R
H4B H -1.0015 -1.2806 0.0234 0.076 Uiso 1 1 calc R
O5 O -0.8682(4) -1.3807(4) -0.3960(2) 0.0224(6) Uani 1 1 d .
C5 C -1.1117(8) -1.1981(6) 0.2083(3) 0.0354(12) Uani 1 1 d .
H5A H -1.2266 -1.2983 0.2128 0.042 Uiso 1 1 calc R
H5B H -1.0224 -1.2405 0.1998 0.042 Uiso 1 1 calc R
O6 O -0.7055(4) -1.4907(4) -0.3314(2) 0.0304(7) Uani 1 1 d .
C6 C -1.0352(6) -1.0412(5) 0.3077(3) 0.0197(8) Uani 1 1 d .
C7 C -0.7583(6) -1.3764(5) -0.3218(3) 0.0188(8) Uani 1 1 d .
C8 C -0.7046(7) -1.2323(7) -0.2180(3) 0.0315(11) Uani 1 1 d .
H8A H -0.8012 -1.2764 -0.1801 0.038 Uiso 1 1 calc R
H8B H -0.6949 -1.1226 -0.2298 0.038 Uiso 1 1 calc R
C9 C -0.4393(7) -0.9796(6) -0.0383(3) 0.0311(10) Uani 1 1 d .
H9A H -0.3092 -0.9165 -0.0007 0.037 Uiso 1 1 calc R
H9B H -0.4581 -0.8974 -0.0696 0.037 Uiso 1 1 calc R

loop_
_atom_site_aniso_label
_atom_site_aniso_U_11
_atom_site_aniso_U_22
_atom_site_aniso_U_33
_atom_site_aniso_U_23
_atom_site_aniso_U_13
_atom_site_aniso_U_12
La1 0.01965(14) 0.01404(13) 0.01299(13) 0.00350(9) 0.00131(9) 0.00917(10)
S1 0.1606(19) 0.0654(10) 0.0267(7) 0.0221(7) 0.0363(9) 0.0867(13)
O1 0.0244(16) 0.0257(16) 0.0252(17) 0.0114(13) 0.0067(13) 0.0102(14)
O1W 0.0213(18) 0.0263(18) 0.033(2) 0.0068(16) 0.0043(15) 0.0131(16)
C1 0.025(2) 0.018(2) 0.023(2) 0.0060(18) 0.0062(18) 0.0081(19)
S2 0.190(2) 0.0648(11) 0.0175(7) -0.0010(7) -0.0071(10) 0.0901(14)
O2 0.0394(18) 0.0264(16) 0.0306(18) 0.0132(14) 0.0175(15) 0.0206(15)
O2W 0.0279(19) 0.0270(19) 0.050(2) 0.0172(17) 0.0012(16) 0.0120(16)
C2 0.052(3) 0.053(3) 0.025(3) 0.012(2) 0.014(2) 0.037(3)
S3 0.0363(7) 0.0393(7) 0.0200(6) -0.0021(5) -0.0056(5) 0.0226(6)
O3 0.047(2) 0.0208(16) 0.0205(16) 0.0058(13) 0.0061(14) 0.0182(15)
C3 0.080(4) 0.052(4) 0.033(3) 0.017(3) 0.022(3) 0.031(4)
O4 0.0307(17) 0.0292(17) 0.0179(15) 0.0086(13) 0.0054(13) 0.0187(14)
C4 0.078(5) 0.065(4) 0.029(3) 0.019(3) 0.007(3) 0.020(4)
O5 0.0267(16) 0.0203(15) 0.0178(15) 0.0034(12) -0.0005(12) 0.0121(13)
C5 0.061(3) 0.024(2) 0.019(2) 0.0032(19) 0.004(2) 0.023(2)
O6 0.0382(19) 0.0261(16) 0.0262(17) 0.0008(13) -0.0042(14) 0.0211(15)
C6 0.025(2) 0.023(2) 0.012(2) 0.0046(17) 0.0048(16) 0.0130(19)
C7 0.020(2) 0.018(2) 0.014(2) 0.0023(16) -0.0005(16) 0.0072(17)
C8 0.032(3) 0.038(3) 0.020(2) -0.001(2) -0.0045(19) 0.021(2)
C9 0.032(3) 0.026(2) 0.021(2) -0.0026(19) -0.0015(19) 0.009(2)

loop_
_atom_type_symbol
_atom_type_description
_atom_type_scat_dispersion_real
_atom_type_scat_dispersion_imag
_atom_type_scat_source
C C 0.0033 0.0016 'International Tables Vol C Tables 4.2.6.8 and 6.1.1.4'
H H 0.0000 0.0000 'International Tables Vol C Tables 4.2.6.8 and 6.1.1.4'
O O 0.0106 0.0060 'International Tables Vol C Tables 4.2.6.8 and 6.1.1.4'
S S 0.1246 0.1234 'International Tables Vol C Tables 4.2.6.8 and 6.1.1.4'
La La -0.2871 2.4523 'International Tables Vol C Tables 4.2.6.8 and 6.1.1.4'

loop_
_geom_angle_atom_site_label_1
_geom_angle_atom_site_label_2
_geom_angle_atom_site_label_3
_geom_angle
_geom_angle_site_symmetry_1
_geom_angle_site_symmetry_3
O5 La1 O4 144.92(9) . 1_554
O5 La1 O1 69.83(9) . .
O4 La1 O1 145.24(9) 1_554 .
O5 La1 O2W 69.98(11) . .
O4 La1 O2W 78.65(11) 1_554 .
O1 La1 O2W 132.07(11) . .
O5 La1 O3 75.27(9) . 2_335
O4 La1 O3 110.43(9) 1_554 2_335
O1 La1 O3 72.65(10) . 2_335
O2W La1 O3 72.81(11) . 2_335
O5 La1 O1W 136.06(10) . .
O4 La1 O1W 77.11(10) 1_554 .
O1 La1 O1W 69.88(10) . .
O2W La1 O1W 130.88(12) . .
O3 La1 O1W 76.70(11) 2_335 .
O5 La1 O6 119.36(9) . 2_324
O4 La1 O6 78.35(9) 1_554 2_324
O1 La1 O6 80.03(10) . 2_324
O2W La1 O6 143.89(11) . 2_324
O3 La1 O6 141.97(10) 2_335 2_324
O1W La1 O6 69.24(11) . 2_324
O5 La1 O5 70.68(10) . 2_324
O4 La1 O5 115.43(9) 1_554 2_324
O1 La1 O5 66.90(9) . 2_324
O2W La1 O5 120.90(11) . 2_324
O3 La1 O5 133.81(9) 2_335 2_324
O1W La1 O5 108.06(11) . 2_324
O6 La1 O5 49.07(9) 2_324 2_324
O5 La1 O2 83.04(9) . 2_324
O4 La1 O2 71.71(9) 1_554 2_324
O1 La1 O2 128.17(9) . 2_324
O2W La1 O2 70.37(11) . 2_324
O3 La1 O2 141.83(11) 2_335 2_324
O1W La1 O2 137.15(11) . 2_324
O6 La1 O2 76.16(10) 2_324 2_324
O5 La1 O2 62.63(9) 2_324 2_324
O5 La1 O4 113.90(9) . 2_335
O4 La1 O4 62.77(10) 1_554 2_335
O1 La1 O4 111.36(9) . 2_335
O2W La1 O4 64.26(10) . 2_335
O3 La1 O4 47.67(8) 2_335 2_335
O1W La1 O4 66.69(11) . 2_335
O6 La1 O4 125.95(8) 2_324 2_335
O5 La1 O4 174.57(8) 2_324 2_335
O2 La1 O4 119.96(9) 2_324 2_335
O5 La1 C7 95.80(10) . 2_324
O4 La1 C7 94.80(10) 1_554 2_324
O1 La1 C7 75.12(10) . 2_324
O2W La1 C7 133.96(12) . 2_324
O3 La1 C7 147.69(11) 2_335 2_324
O1W La1 C7 90.24(12) . 2_324
O6 La1 C7 24.36(9) 2_324 2_324
O5 La1 C7 25.12(9) 2_324 2_324
O2 La1 C7 64.42(10) 2_324 2_324
O4 La1 C7 150.15(9) 2_335 2_324
O5 La1 C6 92.68(10) . 2_335
O4 La1 C6 87.22(10) 1_554 2_335
O1 La1 C6 93.09(10) . 2_335
O2W La1 C6 63.97(12) . 2_335
O3 La1 C6 23.36(9) 2_335 2_335
O1W La1 C6 72.75(12) . 2_335
O6 La1 C6 141.43(10) 2_324 2_335
O5 La1 C6 157.17(9) 2_324 2_335
O2 La1 C6 132.61(10) 2_324 2_335
O4 La1 C6 24.59(9) 2_335 2_335
C7 La1 C6 162.01(11) 2_324 2_335
C2 S1 C3 99.2(3) . .
C1 O1 La1 130.3(3) . .
O2 C1 O1 125.6(4) . .
O2 C1 C2 120.3(4) . .
O1 C1 C2 114.1(4) . .
C5 S2 C4 101.9(3) . .
C1 O2 La1 126.2(3) . 2_324
C1 C2 S1 113.7(3) . .
C9 S3 C8 99.7(2) . .
C6 O3 La1 101.8(2) . 2_335
C4 C3 S1 109.8(5) . .
C6 O4 La1 153.9(3) . 1_556
C6 O4 La1 88.1(2) . 2_335
La1 O4 La1 117.23(10) 1_556 2_335
C3 C4 S2 113.9(5) . .
C7 O5 La1 159.4(3) . .
C7 O5 La1 91.3(2) . 2_324
La1 O5 La1 109.32(10) . 2_324
C6 C5 S2 111.9(3) . .
C7 O6 La1 95.5(2) . 2_324
O3 C6 O4 121.0(4) . .
O3 C6 C5 121.2(4) . .
O4 C6 C5 117.9(4) . .
O3 C6 La1 54.8(2) . 2_335
O4 C6 La1 67.3(2) . 2_335
C5 C6 La1 167.8(3) . 2_335
O6 C7 O5 122.1(4) . .
O6 C7 C8 121.1(4) . .
O5 C7 C8 116.7(4) . .
O6 C7 La1 60.1(2) . 2_324
O5 C7 La1 63.6(2) . 2_324
C8 C7 La1 163.4(3) . 2_324
C7 C8 S3 110.7(3) . .
C9 C9 S3 114.4(4) 2_435 .

loop_
_geom_bond_atom_site_label_1
_geom_bond_atom_site_label_2
_geom_bond_distance
_geom_bond_site_symmetry_2
La1 O5 2.479(3) .
La1 O4 2.500(3) 1_554
La1 O1 2.545(3) .
La1 O2W 2.563(4) .
La1 O3 2.566(3) 2_335
La1 O1W 2.606(3) .
La1 O6 2.607(3) 2_324
La1 O5 2.681(3) 2_324
La1 O2 2.700(3) 2_324
La1 O4 2.836(3) 2_335
La1 C7 2.993(4) 2_324
La1 C6 3.073(4) 2_335
S1 C2 1.787(5) .
S1 C3 1.828(6) .
O1 C1 1.263(5) .
C1 O2 1.257(5) .
C1 C2 1.515(6) .
S2 C5 1.777(5) .
S2 C4 1.829(7) .
O2 La1 2.700(3) 2_324
S3 C9 1.804(4) .
S3 C8 1.806(4) .
O3 C6 1.245(5) .
O3 La1 2.566(3) 2_335
C3 C4 1.453(8) .
O4 C6 1.279(5) .
O4 La1 2.500(3) 1_556
O4 La1 2.836(3) 2_335
O5 C7 1.271(5) .
O5 La1 2.681(3) 2_324
C5 C6 1.503(6) .
O6 C7 1.240(5) .
O6 La1 2.607(3) 2_324
C6 La1 3.073(4) 2_335
C7 C8 1.514(6) .
C7 La1 2.993(4) 2_324
C9 C9 1.505(9) 2_435
